data_7109025
loop_
_publ_author_name
'Ali H. Essa'
'Reinner I. Lerrick'
'Floriana Tuna'
'Ross W. Harrington'
'William Clegg'
'Michael J. Hall'

_publ_section_title
;
 Reduction of 2,2,2-trichloro-1-arylethanones by RMgX: mechanistic
 investigation and the synthesis of substituted
 alpha,alpha-dichloroketones
;
_journal_name_full Chem.Commun.
_journal_page_first 2756
_journal_paper_doi 10.1039/c3cc39147g
_journal_volume 49
_journal_year 2013
_chemical_formula_moiety 'C14 H13 Cl2 N O2'
_chemical_formula_sum 'C14 H13 Cl2 N O2'
_chemical_formula_weight 298.15
_chemical_name_systematic
;
?
;
_space_group_IT_number 60
_symmetry_cell_setting orthorhombic
_symmetry_space_group_name_Hall '-P 2n 2ab'
_symmetry_space_group_name_H-M 'P b c n'
_atom_sites_solution_hydrogens geom
_atom_sites_solution_primary direct
_atom_sites_solution_secondary difmap
_audit_creation_method SHELXL-97
_cell_angle_alpha 90.00
_cell_angle_beta 90.00
_cell_angle_gamma 90.00
_cell_formula_units_Z 8
_cell_length_a 21.1956(11)
_cell_length_b 7.5271(4)
_cell_length_c 17.1302(14)
_cell_measurement_reflns_used 3920
_cell_measurement_temperature 150(2)
_cell_measurement_theta_max 28.61
_cell_measurement_theta_min 2.87
_cell_volume 2733.0(3)
_computing_cell_refinement
;
CrysAlisPro, Agilent Technologies,
Version 1.171.34.49 (release 20-01-2011 CrysAlis171 .NET)
(compiled Jan 20 2011,15:58:25)
;
_computing_data_collection
;
CrysAlisPro, Agilent Technologies,
Version 1.171.34.49 (release 20-01-2011 CrysAlis171 .NET)
(compiled Jan 20 2011,15:58:25)
;
_computing_data_reduction
;
CrysAlisPro, Agilent Technologies,
Version 1.171.34.49 (release 20-01-2011 CrysAlis171 .NET)
(compiled Jan 20 2011,15:58:25)
;
_computing_molecular_graphics 'Bruker SHELXTL'
_computing_publication_material 'Bruker SHELXTL and local programs'
_computing_structure_refinement 'Bruker SHELXTL'
_computing_structure_solution 'Bruker SHELXTL'
_diffrn_ambient_temperature 150(2)
_diffrn_detector_area_resol_mean 10.3968
_diffrn_measured_fraction_theta_full 0.999
_diffrn_measured_fraction_theta_max 0.847
_diffrn_measurement_device_type 'Oxford Diffraction Gemini A Ultra diffractometer'
_diffrn_measurement_method '\w scans'
_diffrn_radiation_monochromator none
_diffrn_radiation_source 'sealed tube with Enhance optics'
_diffrn_radiation_type MoK\a
_diffrn_radiation_wavelength 0.71073
_diffrn_reflns_av_R_equivalents 0.0337
_diffrn_reflns_av_sigmaI/netI 0.0342
_diffrn_reflns_limit_h_max 24
_diffrn_reflns_limit_h_min -27
_diffrn_reflns_limit_k_max 10
_diffrn_reflns_limit_k_min -8
_diffrn_reflns_limit_l_max 13
_diffrn_reflns_limit_l_min -20
_diffrn_reflns_number 9986
_diffrn_reflns_theta_full 25.00
_diffrn_reflns_theta_max 28.64
_diffrn_reflns_theta_min 2.87
_exptl_absorpt_coefficient_mu 0.471
_exptl_absorpt_correction_T_max 0.912
_exptl_absorpt_correction_T_min 0.872
_exptl_absorpt_correction_type multi-scan
_exptl_absorpt_process_details
;
CrysAlisPro, Agilent Technologies,
Version 1.171.34.49 (release 20-01-2011 CrysAlis171 .NET)
(compiled Jan 20 2011,15:58:25)
Empirical absorption correction using spherical harmonics,
implemented in SCALE3 ABSPACK scaling algorithm.
;
_exptl_crystal_colour colourless
_exptl_crystal_density_diffrn 1.449
_exptl_crystal_density_method 'not measured'
_exptl_crystal_description block
_exptl_crystal_F_000 1232
_exptl_crystal_size_max 0.30
_exptl_crystal_size_mid 0.20
_exptl_crystal_size_min 0.20
_refine_diff_density_max 0.489
_refine_diff_density_min -0.239
_refine_diff_density_rms 0.058
_refine_ls_extinction_method none
_refine_ls_goodness_of_fit_ref 1.046
_refine_ls_hydrogen_treatment mixed
_refine_ls_matrix_type full
_refine_ls_number_parameters 177
_refine_ls_number_reflns 2977
_refine_ls_number_restraints 0
_refine_ls_restrained_S_all 1.046
_refine_ls_R_factor_all 0.0606
_refine_ls_R_factor_gt 0.0429
_refine_ls_shift/su_max 0.000
_refine_ls_shift/su_mean 0.000
_refine_ls_structure_factor_coef Fsqd
_refine_ls_weighting_details 'calc w=1/[\s^2^(Fo^2^)+(0.0457P)^2^+1.9653P] where P=(Fo^2^+2Fc^2^)/3'
_refine_ls_weighting_scheme calc
_refine_ls_wR_factor_gt 0.0981
_refine_ls_wR_factor_ref 0.1091
_reflns_number_gt 2347
_reflns_number_total 2977
_reflns_threshold_expression I>2\s(I)
_cod_data_source_file c3cc39147g.txt
_cod_data_source_block mjh78_3a
_cod_database_code 7109025
_computing_special_details
;
TITL mjh78 in Pbcn
CELL 0.71073 21.1956 7.5271 17.1302 90.000 90.000 90.000
ZERR 8.00 0.0011 0.0004 0.0014 0.000 0.000 0.000
LATT 1
SYMM 0.5-X, 0.5-Y, 0.5+Z
SYMM -X, Y, 0.5-Z
SYMM 0.5+X, 0.5-Y, -Z
SFAC C H N O CL
UNIT 112 104 8 16 16
TEMP -123
L.S. 8
BOND $H
CONF
REM colourless block
SIZE 0.30 0.20 0.20
ACTA 50
FMAP 2
PLAN 5
HTAB O2 O1_$1
EQIV $1 -x+1, -y, -z
HTAB O2 O1
REM EXTI 0.000088
WGHT 0.045700 1.965300
FVAR 0.24719
CL1 5 0.368559 0.333884 0.150662 11.00000 0.03940 0.03042 =
0.02939 -0.00664 0.00728 0.00059
CL2 5 0.303536 0.113477 0.036550 11.00000 0.02713 0.03845 =
0.03323 -0.00048 -0.00362 0.00116
O1 4 0.459362 0.149001 -0.018661 11.00000 0.04668 0.06142 =
0.03804 0.01387 0.01900 0.02701
O2 4 0.472002 0.051825 0.135106 11.00000 0.02784 0.05638 =
0.02728 -0.00148 0.00118 0.00516
H2 2 0.495975 0.037739 0.097691 11.00000 0.07242
N 3 0.433981 0.479666 -0.092307 11.00000 0.04334 0.03701 =
0.03308 -0.00014 0.00513 -0.00738
C1 1 0.489974 0.406440 -0.129879 11.00000 0.04717 0.05363 =
0.04096 0.00300 0.01364 -0.01377
AFIX 137
H1A 2 0.505427 0.490119 -0.169317 11.00000 -1.50000
H1B 2 0.479270 0.293370 -0.154959 11.00000 -1.50000
H1C 2 0.522854 0.386622 -0.090612 11.00000 -1.50000
AFIX 0
C2 1 0.405114 0.630276 -0.115120 11.00000 0.07101 0.03632 =
0.04532 0.00851 0.00054 -0.00913
AFIX 43
H2A 2 0.418473 0.703330 -0.157214 11.00000 -1.20000
AFIX 0
C3 1 0.353878 0.662839 -0.069028 11.00000 0.06425 0.03437 =
0.05240 0.00548 -0.00163 0.00990
AFIX 43
H3 2 0.325645 0.760373 -0.073323 11.00000 -1.20000
AFIX 0
C4 1 0.350883 0.526582 -0.014790 11.00000 0.04341 0.03718 =
0.03564 -0.00190 -0.00002 0.00498
AFIX 43
H4 2 0.320031 0.513922 0.025052 11.00000 -1.20000
AFIX 0
C5 1 0.400891 0.411727 -0.028869 11.00000 0.03438 0.03433 =
0.02844 -0.00059 0.00185 -0.00328
C6 1 0.417676 0.245169 0.006082 11.00000 0.02894 0.03828 =
0.02518 -0.00006 0.00252 0.00249
C7 1 0.379114 0.171711 0.076380 11.00000 0.02421 0.03278 =
0.02276 -0.00519 0.00290 0.00158
C8 1 0.410355 0.003534 0.110893 11.00000 0.02813 0.03383 =
0.02297 -0.00408 -0.00088 0.00590
AFIX 13
H8 2 0.413907 -0.087706 0.068689 11.00000 -1.20000
AFIX 0
C9 1 0.375117 -0.077119 0.178795 11.00000 0.03146 0.02916 =
0.02209 -0.00297 -0.00029 0.00786
C10 1 0.392027 -0.034343 0.254656 11.00000 0.03845 0.03233 =
0.02739 -0.00466 -0.00267 0.00188
AFIX 43
H10 2 0.425807 0.045868 0.263951 11.00000 -1.20000
AFIX 0
C11 1 0.359735 -0.108404 0.316871 11.00000 0.05309 0.04293 =
0.02334 0.00195 -0.00001 0.00436
AFIX 43
H11 2 0.371271 -0.077755 0.368740 11.00000 -1.20000
AFIX 0
C12 1 0.311041 -0.226098 0.304320 11.00000 0.04962 0.04103 =
0.03369 0.01150 0.00720 0.00314
AFIX 43
H12 2 0.288966 -0.275761 0.347369 11.00000 -1.20000
AFIX 0
C13 1 0.294360 -0.271796 0.228986 11.00000 0.04324 0.03298 =
0.04687 0.00673 -0.00309 -0.00515
AFIX 43
H13 2 0.261176 -0.354067 0.219888 11.00000 -1.20000
AFIX 0
C14 1 0.326436 -0.196620 0.166989 11.00000 0.04274 0.02855 =
0.02977 -0.00366 -0.00466 0.00010
AFIX 43
H14 2 0.314818 -0.227640 0.115190 11.00000 -1.20000
HKLF 4
REM mjh78 in Pbcn
REM R1 = 0.0429 for 2347 Fo > 4sig(Fo) and 0.0606 for all 2977 data
REM 177 parameters refined using 0 restraints
END
;

loop_
_symmetry_equiv_pos_as_xyz
'x, y, z'
'-x+1/2, -y+1/2, z+1/2'
'-x, y, -z+1/2'
'x+1/2, -y+1/2, -z'
'-x, -y, -z'
'x-1/2, y-1/2, -z-1/2'
'x, -y, z-1/2'
'-x-1/2, y-1/2, z'

loop_
_atom_site_label
_atom_site_type_symbol
_atom_site_fract_x
_atom_site_fract_y
_atom_site_fract_z
_atom_site_U_iso_or_equiv
_atom_site_adp_type
_atom_site_occupancy
_atom_site_symmetry_multiplicity
_atom_site_calc_flag
_atom_site_refinement_flags
Cl1 Cl 0.36856(3) 0.33388(7) 0.15066(3) 0.03307(17) Uani 1 1 d .
Cl2 Cl 0.30354(2) 0.11348(8) 0.03655(3) 0.03294(16) Uani 1 1 d .
O1 O 0.45936(9) 0.1490(3) -0.01866(11) 0.0487(5) Uani 1 1 d .
O2 O 0.47200(8) 0.0518(3) 0.13511(10) 0.0372(4) Uani 1 1 d .
H2 H 0.4960(16) 0.038(4) 0.098(2) 0.072(11) Uiso 1 1 d .
N N 0.43398(10) 0.4797(3) -0.09231(12) 0.0378(5) Uani 1 1 d .
C1 C 0.48997(13) 0.4064(4) -0.12988(16) 0.0473(7) Uani 1 1 d .
H1A H 0.5054 0.4901 -0.1693 0.071 Uiso 1 1 calc R
H1B H 0.4793 0.2934 -0.1550 0.071 Uiso 1 1 calc R
H1C H 0.5229 0.3866 -0.0906 0.071 Uiso 1 1 calc R
C2 C 0.40511(15) 0.6303(4) -0.11512(18) 0.0509(7) Uani 1 1 d .
H2A H 0.4185 0.7033 -0.1572 0.061 Uiso 1 1 calc R
C3 C 0.35388(14) 0.6628(4) -0.06903(17) 0.0503(7) Uani 1 1 d .
H3 H 0.3256 0.7604 -0.0733 0.060 Uiso 1 1 calc R
C4 C 0.35088(12) 0.5266(3) -0.01479(15) 0.0387(6) Uani 1 1 d .
H4 H 0.3200 0.5139 0.0251 0.046 Uiso 1 1 calc R
C5 C 0.40089(11) 0.4117(3) -0.02887(13) 0.0324(5) Uani 1 1 d .
C6 C 0.41768(10) 0.2452(3) 0.00608(13) 0.0308(5) Uani 1 1 d .
C7 C 0.37911(10) 0.1717(3) 0.07638(12) 0.0266(5) Uani 1 1 d .
C8 C 0.41036(10) 0.0035(3) 0.11089(13) 0.0283(5) Uani 1 1 d .
H8 H 0.4139 -0.0877 0.0687 0.034 Uiso 1 1 calc R
C9 C 0.37512(10) -0.0771(3) 0.17880(13) 0.0276(5) Uani 1 1 d .
C10 C 0.39203(11) -0.0343(3) 0.25466(14) 0.0327(5) Uani 1 1 d .
H10 H 0.4258 0.0459 0.2640 0.039 Uiso 1 1 calc R
C11 C 0.35973(12) -0.1084(3) 0.31687(15) 0.0398(6) Uani 1 1 d .
H11 H 0.3713 -0.0778 0.3687 0.048 Uiso 1 1 calc R
C12 C 0.31104(12) -0.2261(4) 0.30432(15) 0.0414(6) Uani 1 1 d .
H12 H 0.2890 -0.2758 0.3474 0.050 Uiso 1 1 calc R
C13 C 0.29436(12) -0.2718(3) 0.22899(16) 0.0410(6) Uani 1 1 d .
H13 H 0.2612 -0.3541 0.2199 0.049 Uiso 1 1 calc R
C14 C 0.32644(12) -0.1966(3) 0.16699(14) 0.0337(5) Uani 1 1 d .
H14 H 0.3148 -0.2276 0.1152 0.040 Uiso 1 1 calc R

loop_
_atom_site_aniso_label
_atom_site_aniso_U_11
_atom_site_aniso_U_22
_atom_site_aniso_U_33
_atom_site_aniso_U_23
_atom_site_aniso_U_13
_atom_site_aniso_U_12
Cl1 0.0394(3) 0.0304(3) 0.0294(3) -0.0066(2) 0.0073(2) 0.0006(2)
Cl2 0.0271(3) 0.0385(3) 0.0332(3) -0.0005(2) -0.0036(2) 0.0012(2)
O1 0.0467(10) 0.0614(12) 0.0380(10) 0.0139(9) 0.0190(8) 0.0270(10)
O2 0.0278(8) 0.0564(11) 0.0273(9) -0.0015(8) 0.0012(7) 0.0052(8)
N 0.0433(11) 0.0370(11) 0.0331(12) -0.0001(9) 0.0051(9) -0.0074(10)
C1 0.0472(15) 0.0536(16) 0.0410(16) 0.0030(13) 0.0136(12) -0.0138(13)
C2 0.071(2) 0.0363(14) 0.0453(17) 0.0085(12) 0.0005(14) -0.0091(14)
C3 0.0643(18) 0.0344(14) 0.0524(18) 0.0055(12) -0.0016(14) 0.0099(13)
C4 0.0434(14) 0.0372(13) 0.0356(14) -0.0019(11) 0.0000(11) 0.0050(12)
C5 0.0344(12) 0.0343(13) 0.0284(12) -0.0006(10) 0.0018(9) -0.0033(10)
C6 0.0289(11) 0.0383(13) 0.0252(12) -0.0001(9) 0.0025(9) 0.0025(10)
C7 0.0242(10) 0.0328(12) 0.0228(11) -0.0052(9) 0.0029(8) 0.0016(9)
C8 0.0281(11) 0.0338(12) 0.0230(12) -0.0041(9) -0.0009(9) 0.0059(10)
C9 0.0315(11) 0.0292(11) 0.0221(11) -0.0030(9) -0.0003(9) 0.0079(10)
C10 0.0385(12) 0.0323(12) 0.0274(12) -0.0047(10) -0.0027(10) 0.0019(11)
C11 0.0531(15) 0.0429(14) 0.0233(12) 0.0020(10) 0.0000(11) 0.0044(13)
C12 0.0496(15) 0.0410(14) 0.0337(14) 0.0115(11) 0.0072(11) 0.0031(13)
C13 0.0432(14) 0.0330(13) 0.0469(16) 0.0067(11) -0.0031(12) -0.0051(11)
C14 0.0427(13) 0.0285(12) 0.0298(13) -0.0037(9) -0.0047(10) 0.0001(11)

loop_
_atom_type_symbol
_atom_type_description
_atom_type_scat_dispersion_real
_atom_type_scat_dispersion_imag
_atom_type_scat_source
C C 0.0033 0.0016 'International Tables Vol C Tables 4.2.6.8 and 6.1.1.4'
H H 0.0000 0.0000 'International Tables Vol C Tables 4.2.6.8 and 6.1.1.4'
N N 0.0061 0.0033 'International Tables Vol C Tables 4.2.6.8 and 6.1.1.4'
O O 0.0106 0.0060 'International Tables Vol C Tables 4.2.6.8 and 6.1.1.4'
Cl Cl 0.1484 0.1585 'International Tables Vol C Tables 4.2.6.8 and 6.1.1.4'

loop_
_geom_angle_atom_site_label_1
_geom_angle_atom_site_label_2
_geom_angle_atom_site_label_3
_geom_angle
H2 O2 C8 108(2)
C1 N C2 124.1(2)
C1 N C5 128.0(2)
C2 N C5 107.9(2)
N C1 H1A 109.5
N C1 H1B 109.5
N C1 H1C 109.5
H1A C1 H1B 109.5
H1A C1 H1C 109.5
H1B C1 H1C 109.5
N C2 H2A 124.9
N C2 C3 110.2(2)
H2A C2 C3 124.9
C2 C3 H3 126.5
C2 C3 C4 106.9(2)
H3 C3 C4 126.5
C3 C4 H4 126.0
C3 C4 C5 108.0(2)
H4 C4 C5 126.0
N C5 C4 107.0(2)
N C5 C6 121.5(2)
C4 C5 C6 131.4(2)
O1 C6 C5 123.6(2)
O1 C6 C7 116.0(2)
C5 C6 C7 120.21(19)
Cl1 C7 Cl2 109.11(11)
Cl1 C7 C6 112.08(15)
Cl1 C7 C8 110.03(15)
Cl2 C7 C6 105.14(14)
Cl2 C7 C8 109.12(15)
C6 C7 C8 111.20(17)
O2 C8 C7 107.25(18)
O2 C8 H8 108.5
O2 C8 C9 109.48(18)
C7 C8 H8 108.5
C7 C8 C9 114.33(17)
H8 C8 C9 108.5
C8 C9 C10 120.1(2)
C8 C9 C14 121.2(2)
C10 C9 C14 118.7(2)
C9 C10 H10 120.0
C9 C10 C11 120.0(2)
H10 C10 C11 120.0
C10 C11 H11 119.7
C10 C11 C12 120.6(2)
H11 C11 C12 119.7
C11 C12 H12 120.1
C11 C12 C13 119.9(2)
H12 C12 C13 120.1
C12 C13 H13 120.3
C12 C13 C14 119.3(2)
H13 C13 C14 120.3
C9 C14 C13 121.4(2)
C9 C14 H14 119.3
C13 C14 H14 119.3

loop_
_geom_bond_atom_site_label_1
_geom_bond_atom_site_label_2
_geom_bond_distance
Cl1 C7 1.777(2)
Cl2 C7 1.795(2)
O1 C6 1.218(3)
O2 H2 0.82(4)
O2 C8 1.418(3)
N C1 1.458(3)
N C2 1.346(3)
N C5 1.391(3)
C1 H1A 0.980
C1 H1B 0.980
C1 H1C 0.980
C2 H2A 0.950
C2 C3 1.365(4)
C3 H3 0.950
C3 C4 1.385(4)
C4 H4 0.950
C4 C5 1.389(3)
C5 C6 1.434(3)
C6 C7 1.557(3)
C7 C8 1.546(3)
C8 H8 1.000
C8 C9 1.510(3)
C9 C10 1.386(3)
C9 C14 1.384(3)
C10 H10 0.950
C10 C11 1.384(3)
C11 H11 0.950
C11 C12 1.377(4)
C12 H12 0.950
C12 C13 1.382(4)
C13 H13 0.950
C13 C14 1.382(3)
C14 H14 0.950

loop_
_geom_hbond_atom_site_label_D
_geom_hbond_atom_site_label_H
_geom_hbond_atom_site_label_A
_geom_hbond_distance_DH
_geom_hbond_distance_HA
_geom_hbond_distance_DA
_geom_hbond_angle_DHA
_geom_hbond_site_symmetry_A
O2 H2 O1 0.82(4) 2.17(3) 2.895(2) 147(3) 5_655
O2 H2 O1 0.82(4) 2.30(4) 2.747(3) 115(3) .

loop_
_geom_torsion_atom_site_label_1
_geom_torsion_atom_site_label_2
_geom_torsion_atom_site_label_3
_geom_torsion_atom_site_label_4
_geom_torsion
C1 N C2 C3 179.4(2)
C5 N C2 C3 -0.4(3)
N C2 C3 C4 0.3(3)
C2 C3 C4 C5 0.0(3)
C3 C4 C5 N -0.2(3)
C3 C4 C5 C6 -175.4(3)
C1 N C5 C4 -179.5(2)
C1 N C5 C6 -3.7(4)
C2 N C5 C4 0.4(3)
C2 N C5 C6 176.1(2)
N C5 C6 O1 -3.3(4)
N C5 C6 C7 -179.2(2)
C4 C5 C6 O1 171.3(3)
C4 C5 C6 C7 -4.6(4)
O1 C6 C7 Cl1 134.5(2)
O1 C6 C7 Cl2 -107.1(2)
O1 C6 C7 C8 10.9(3)
C5 C6 C7 Cl1 -49.3(3)
C5 C6 C7 Cl2 69.1(2)
C5 C6 C7 C8 -173.0(2)
Cl1 C7 C8 O2 -65.58(19)
Cl1 C7 C8 C9 56.0(2)
Cl2 C7 C8 O2 174.74(14)
Cl2 C7 C8 C9 -63.7(2)
C6 C7 C8 O2 59.2(2)
C6 C7 C8 C9 -179.21(18)
O2 C8 C9 C10 25.1(3)
O2 C8 C9 C14 -153.8(2)
C7 C8 C9 C10 -95.3(2)
C7 C8 C9 C14 85.9(3)
C8 C9 C10 C11 -180.0(2)
C14 C9 C10 C11 -1.1(3)
C9 C10 C11 C12 0.6(4)
C10 C11 C12 C13 0.4(4)
C11 C12 C13 C14 -0.8(4)
C12 C13 C14 C9 0.3(4)
C8 C9 C14 C13 179.5(2)
C10 C9 C14 C13 0.6(3)
